data_4505984
loop_
_publ_author_name
'Yu, Zhi-Quan'
'Pan, Mei'
'Jiang, Ji-Jun'
'Liu, Zhi-Min'
'Su, Cheng-Yong'

_publ_section_title
;
 Anion Modulated Structural Diversification in the Assembly of Cd(II)
 Complexes Based on a Balance-like Dipodal Ligand
;
_journal_issue 5
_journal_name_full 'Crystal Growth &amp; Design'
_journal_page_first 2389
_journal_paper_doi 10.1021/cg300051w
_journal_volume 12
_journal_year 2012
_chemical_formula_sum 'C62 H86 Cd2 F12 N14 O20 Si2'
_chemical_formula_weight 1856.43
_chemical_name_systematic
; 
 ? 
;
_space_group_IT_number 14
_symmetry_cell_setting monoclinic
_symmetry_space_group_name_Hall '-P 2yn'
_symmetry_space_group_name_H-M 'P 1 21/n 1'
_atom_sites_solution_hydrogens geom
_atom_sites_solution_primary direct
_atom_sites_solution_secondary difmap
_audit_creation_method SHELXL-97
_cell_angle_alpha 90.00
_cell_angle_beta 101.276(2)
_cell_angle_gamma 90.00
_cell_formula_units_Z 2
_cell_length_a 12.7105(2)
_cell_length_b 15.6823(2)
_cell_length_c 19.4729(3)
_cell_measurement_reflns_used 5279
_cell_measurement_temperature 150(2)
_cell_measurement_theta_max 62.4068
_cell_measurement_theta_min 2.8154
_cell_volume 3806.60(10)
_computing_cell_refinement CrysAlisPro
_computing_data_collection CrysAlisPro
_computing_data_reduction CrysAlisPro
_computing_molecular_graphics 'Bruker SHELXTL'
_computing_publication_material 'Bruker SHELXTL'
_computing_structure_refinement 'SHELXL-97 (Sheldrick, 1997)'
_computing_structure_solution 'SHELXS-97 (Sheldrick, 1990)'
_diffrn_ambient_temperature 150(2)
_diffrn_detector_area_resol_mean 16.0855
_diffrn_measured_fraction_theta_full 0.968
_diffrn_measured_fraction_theta_max 0.968
_diffrn_measurement_device_type 'Xcalibur, Sapphire3, Gemini ultra'
_diffrn_measurement_method '\w scans'
_diffrn_radiation_monochromator mirror
_diffrn_radiation_source 'Enhance Ultra (Cu) X-ray Source'
_diffrn_radiation_type CuK\a
_diffrn_radiation_wavelength 1.54178
_diffrn_reflns_av_R_equivalents 0.0339
_diffrn_reflns_av_sigmaI/netI 0.0487
_diffrn_reflns_limit_h_max 14
_diffrn_reflns_limit_h_min -13
_diffrn_reflns_limit_k_max 11
_diffrn_reflns_limit_k_min -17
_diffrn_reflns_limit_l_max 20
_diffrn_reflns_limit_l_min -22
_diffrn_reflns_number 10342
_diffrn_reflns_theta_full 62.49
_diffrn_reflns_theta_max 62.49
_diffrn_reflns_theta_min 3.65
_exptl_absorpt_coefficient_mu 5.729
_exptl_absorpt_correction_T_max 0.7627
_exptl_absorpt_correction_T_min 0.2077
_exptl_absorpt_correction_type multi-scan
_exptl_absorpt_process_details
;
CrysAlisPro, Agilent Technologies,
Version 1.171.35.11 (release 16-05-2011 CrysAlis171 .NET)
(compiled May 16 2011,17:55:39)
Empirical absorption correction using spherical harmonics,
 implemented in SCALE3 ABSPACK scaling algorithm.
;
_exptl_crystal_colour colorless
_exptl_crystal_density_diffrn 1.620
_exptl_crystal_density_method 'not measured'
_exptl_crystal_description plate
_exptl_crystal_F_000 1896
_exptl_crystal_size_max 0.40
_exptl_crystal_size_mid 0.20
_exptl_crystal_size_min 0.05
_refine_diff_density_max 0.899
_refine_diff_density_min -0.887
_refine_diff_density_rms 0.076
_refine_ls_extinction_method none
_refine_ls_goodness_of_fit_ref 1.030
_refine_ls_hydrogen_treatment mixed
_refine_ls_matrix_type full
_refine_ls_number_parameters 520
_refine_ls_number_reflns 5879
_refine_ls_number_restraints 0
_refine_ls_restrained_S_all 1.030
_refine_ls_R_factor_all 0.0432
_refine_ls_R_factor_gt 0.0364
_refine_ls_shift/su_max 0.019
_refine_ls_shift/su_mean 0.002
_refine_ls_structure_factor_coef Fsqd
_refine_ls_weighting_details 'calc w=1/[\s^2^(Fo^2^)+(0.0541P)^2^+0.0000P] where P=(Fo^2^+2Fc^2^)/3'
_refine_ls_weighting_scheme calc
_refine_ls_wR_factor_gt 0.0908
_refine_ls_wR_factor_ref 0.0989
_reflns_number_gt 5117
_reflns_number_total 5879
_reflns_threshold_expression >2sigma(I)
_cod_data_source_file cg300051w_si_002.cif
_cod_data_source_block 2
_cod_original_sg_symbol_H-M P2(1)/n
_cod_database_code 4505984

loop_
_symmetry_equiv_pos_as_xyz
'x, y, z'
'-x+1/2, y+1/2, -z+1/2'
'-x, -y, -z'
'x-1/2, -y-1/2, z-1/2'

loop_
_atom_site_label
_atom_site_type_symbol
_atom_site_fract_x
_atom_site_fract_y
_atom_site_fract_z
_atom_site_U_iso_or_equiv
_atom_site_adp_type
_atom_site_occupancy
_atom_site_symmetry_multiplicity
_atom_site_calc_flag
_atom_site_refinement_flags
Cd1 Cd 0.255173(19) 0.383964(14) 0.138971(13) 0.02360(10) Uani 1 1 d .
C1 C 0.5075(3) 0.3425(2) 0.1964(2) 0.0286(8) Uani 1 1 d .
H1A H 0.5124 0.4029 0.1993 0.034 Uiso 1 1 calc R
C2 C 0.6001(3) 0.2947(2) 0.2130(2) 0.0321(9) Uani 1 1 d .
H2A H 0.6675 0.3218 0.2283 0.038 Uiso 1 1 calc R
C3 C 0.5937(3) 0.2065(2) 0.2072(2) 0.0301(9) Uani 1 1 d .
H3A H 0.6565 0.1722 0.2167 0.036 Uiso 1 1 calc R
C4 C 0.4937(3) 0.1702(2) 0.18718(18) 0.0233(8) Uani 1 1 d .
C5 C 0.4042(3) 0.2214(2) 0.17342(18) 0.0233(8) Uani 1 1 d .
H5A H 0.3355 0.1956 0.1615 0.028 Uiso 1 1 calc R
C6 C 0.5321(3) 0.0213(2) 0.23052(19) 0.0234(8) Uani 1 1 d .
C7 C 0.4868(3) -0.0663(2) 0.21058(18) 0.0216(7) Uani 1 1 d .
H7A H 0.4533 -0.0901 0.2488 0.026 Uiso 1 1 calc R
C8 C 0.4012(3) -0.0535(2) 0.14368(18) 0.0226(7) Uani 1 1 d .
H8A H 0.3288 -0.0692 0.1525 0.027 Uiso 1 1 calc R
C9 C 0.4054(3) 0.0406(2) 0.12780(18) 0.0233(8) Uani 1 1 d .
C10 C 0.5760(3) -0.1273(2) 0.19543(19) 0.0224(8) Uani 1 1 d .
H10A H 0.6356 -0.1330 0.2371 0.027 Uiso 1 1 calc R
C11 C 0.6159(3) -0.0932(2) 0.13296(19) 0.0235(8) Uani 1 1 d .
H11A H 0.6889 -0.0785 0.1346 0.028 Uiso 1 1 calc R
C12 C 0.5408(3) -0.0854(2) 0.07543(19) 0.0244(8) Uani 1 1 d .
H12 H 0.5566 -0.0663 0.0322 0.029 Uiso 1 1 calc R
C13 C 0.4289(3) -0.1087(2) 0.08346(19) 0.0230(8) Uani 1 1 d .
H13A H 0.3757 -0.1006 0.0388 0.028 Uiso 1 1 calc R
C14 C 0.5197(3) -0.2137(2) 0.17520(18) 0.0223(8) Uani 1 1 d .
H14A H 0.4887 -0.2358 0.2151 0.027 Uiso 1 1 calc R
C15 C 0.5944(3) -0.2792(2) 0.15443(19) 0.0237(8) Uani 1 1 d .
C16 C 0.4541(3) -0.2654(2) 0.0571(2) 0.0268(8) Uani 1 1 d .
C17 C 0.4299(3) -0.2022(2) 0.11020(18) 0.0236(8) Uani 1 1 d .
H17A H 0.3590 -0.2160 0.1225 0.028 Uiso 1 1 calc R
C18 C 0.6266(3) -0.3634(2) -0.00877(19) 0.0256(8) Uani 1 1 d .
H18A H 0.6233 -0.3072 -0.0273 0.031 Uiso 1 1 calc R
C19 C 0.5917(3) -0.3774(2) 0.05304(19) 0.0241(8) Uani 1 1 d .
C20 C 0.5977(3) -0.4589(2) 0.08154(19) 0.0263(8) Uani 1 1 d .
H20A H 0.5750 -0.4699 0.1244 0.032 Uiso 1 1 calc R
C21 C 0.6377(3) -0.5234(2) 0.04566(19) 0.0286(8) Uani 1 1 d .
H21A H 0.6439 -0.5797 0.0639 0.034 Uiso 1 1 calc R
C22 C 0.6687(3) -0.5054(2) -0.0171(2) 0.0279(8) Uani 1 1 d .
H22A H 0.6934 -0.5508 -0.0421 0.034 Uiso 1 1 calc R
C23 C 0.1399(3) 0.2116(2) 0.05935(19) 0.0299(9) Uani 1 1 d .
H23A H 0.1110 0.1940 0.0985 0.036 Uiso 1 1 calc R
C24 C 0.1851(3) 0.1780(3) -0.0518(2) 0.0444(11) Uani 1 1 d .
H24A H 0.2101 0.2372 -0.0482 0.067 Uiso 1 1 calc R
H24B H 0.1331 0.1702 -0.0956 0.067 Uiso 1 1 calc R
H24C H 0.2463 0.1397 -0.0512 0.067 Uiso 1 1 calc R
C25 C 0.0924(4) 0.0726(3) 0.0105(3) 0.0552(13) Uani 1 1 d .
H25A H 0.0606 0.0678 0.0523 0.083 Uiso 1 1 calc R
H25B H 0.1505 0.0310 0.0132 0.083 Uiso 1 1 calc R
H25C H 0.0373 0.0614 -0.0313 0.083 Uiso 1 1 calc R
C26 C 0.1037(3) 0.5405(2) 0.1266(2) 0.0288(8) Uani 1 1 d .
H26A H 0.1659 0.5646 0.1550 0.035 Uiso 1 1 calc R
C27 C 0.0238(4) 0.6794(2) 0.1287(2) 0.0416(10) Uani 1 1 d .
H27A H 0.0948 0.6928 0.1564 0.062 Uiso 1 1 calc R
H27B H -0.0306 0.6885 0.1573 0.062 Uiso 1 1 calc R
H27C H 0.0087 0.7166 0.0875 0.062 Uiso 1 1 calc R
C28 C -0.0789(3) 0.5594(3) 0.0643(2) 0.0377(10) Uani 1 1 d .
H28A H -0.0710 0.4994 0.0522 0.057 Uiso 1 1 calc R
H28B H -0.0971 0.5933 0.0212 0.057 Uiso 1 1 calc R
H28C H -0.1363 0.5648 0.0911 0.057 Uiso 1 1 calc R
C29 C 0.1517(4) -0.2141(3) -0.0063(2) 0.0474(11) Uani 1 1 d .
H29A H 0.1414 -0.2655 0.0173 0.057 Uiso 1 1 calc R
C30 C 0.1673(5) -0.1443(4) -0.1133(3) 0.0729(16) Uani 1 1 d .
H30A H 0.1790 -0.0952 -0.0815 0.109 Uiso 1 1 calc R
H30B H 0.1056 -0.1331 -0.1510 0.109 Uiso 1 1 calc R
H30C H 0.2314 -0.1537 -0.1333 0.109 Uiso 1 1 calc R
C31 C 0.1272(5) -0.2987(4) -0.1128(3) 0.0799(17) Uiso 1 1 d .
H31A H 0.1158 -0.3443 -0.0806 0.120 Uiso 1 1 calc R
H31B H 0.1894 -0.3127 -0.1335 0.120 Uiso 1 1 calc R
H31C H 0.0634 -0.2931 -0.1500 0.120 Uiso 1 1 calc R
N1 N 0.4109(2) 0.30652(17) 0.17634(15) 0.0247(7) Uani 1 1 d .
N2 N 0.4782(2) 0.07983(17) 0.18184(15) 0.0227(6) Uani 1 1 d .
N3 N 0.5484(2) -0.30858(17) 0.08652(15) 0.0227(6) Uani 1 1 d .
N4 N 0.6652(2) -0.42642(18) -0.04394(15) 0.0262(7) Uani 1 1 d .
N5 N 0.1350(2) 0.15843(18) 0.00650(17) 0.0301(7) Uani 1 1 d .
N6 N 0.0213(2) 0.59029(19) 0.10615(16) 0.0292(7) Uani 1 1 d .
N7 N 0.1465(3) -0.2194(2) -0.07487(18) 0.0441(9) Uani 1 1 d .
O1 O 0.6034(2) 0.03953(15) 0.27885(13) 0.0306(6) Uani 1 1 d .
O2 O 0.3571(2) 0.07723(15) 0.07690(13) 0.0295(6) Uani 1 1 d .
O3 O 0.6790(2) -0.30369(15) 0.18687(13) 0.0321(6) Uani 1 1 d .
O4 O 0.4035(2) -0.27843(16) -0.00074(14) 0.0378(7) Uani 1 1 d .
O5 O 0.1807(2) 0.28372(15) 0.06044(14) 0.0346(6) Uani 1 1 d .
O6 O 0.1062(2) 0.46317(16) 0.11128(14) 0.0328(6) Uani 1 1 d .
O7 O 0.2005(2) 0.32599(18) 0.23377(15) 0.0332(6) Uani 1 1 d .
H7C H 0.2474 0.3349 0.2699 0.050 Uiso 1 1 calc R
O8 O 0.1684(3) -0.1501(2) 0.02920(16) 0.0539(8) Uani 1 1 d .
O9 O 0.1350(3) 0.8638(2) 0.16339(18) 0.0419(8) Uani 1 1 d .
O10 O 0.6852(3) 0.4941(2) 0.2584(2) 0.0510(9) Uani 1 1 d .
F1 F 0.49143(17) 0.58434(14) 0.21991(12) 0.0395(5) Uani 1 1 d .
F2 F 0.43116(19) 0.52961(13) 0.31861(12) 0.0434(6) Uani 1 1 d .
F3 F 0.25894(18) 0.58816(15) 0.27561(13) 0.0438(6) Uani 1 1 d .
F4 F 0.41355(18) 0.67877(13) 0.29218(11) 0.0371(5) Uani 1 1 d .
F5 F 0.32071(18) 0.64360(13) 0.17717(12) 0.0382(5) Uani 1 1 d .
F6 F 0.33724(18) 0.49474(13) 0.20398(12) 0.0381(5) Uani 1 1 d .
Si1 Si 0.37538(8) 0.58723(6) 0.24838(5) 0.0247(2) Uani 1 1 d .
H9B H 0.119(4) 0.908(3) 0.169(2) 0.035(14) Uiso 1 1 d .
H9A H 0.146(5) 0.861(3) 0.121(3) 0.076(19) Uiso 1 1 d .
H10B H 0.628(6) 0.532(4) 0.258(4) 0.11(2) Uiso 1 1 d .
H7B H 0.177(4) 0.279(3) 0.228(3) 0.066(18) Uiso 1 1 d .
H10C H 0.727(6) 0.518(4) 0.242(4) 0.11(3) Uiso 1 1 d .

loop_
_atom_site_aniso_label
_atom_site_aniso_U_11
_atom_site_aniso_U_22
_atom_site_aniso_U_33
_atom_site_aniso_U_23
_atom_site_aniso_U_13
_atom_site_aniso_U_12
Cd1 0.02357(16) 0.02208(16) 0.02685(16) -0.00149(10) 0.00912(11) 0.00158(10)
C1 0.030(2) 0.0214(19) 0.036(2) 0.0006(16) 0.0102(17) -0.0024(16)
C2 0.025(2) 0.029(2) 0.044(2) -0.0012(17) 0.0091(18) -0.0057(16)
C3 0.026(2) 0.032(2) 0.034(2) 0.0014(17) 0.0105(17) 0.0042(16)
C4 0.0228(18) 0.0244(19) 0.0253(18) -0.0007(15) 0.0110(15) -0.0028(15)
C5 0.0250(19) 0.0221(19) 0.0244(18) 0.0013(14) 0.0086(15) 0.0018(15)
C6 0.0206(18) 0.0250(19) 0.0276(19) -0.0005(15) 0.0119(16) 0.0037(15)
C7 0.0189(17) 0.0257(19) 0.0223(18) 0.0007(14) 0.0094(15) 0.0017(14)
C8 0.0217(18) 0.0231(18) 0.0245(18) 0.0003(15) 0.0080(15) -0.0003(15)
C9 0.0202(17) 0.0274(19) 0.0240(19) -0.0041(15) 0.0088(16) 0.0026(15)
C10 0.0204(18) 0.0229(19) 0.0248(19) -0.0004(14) 0.0067(16) 0.0037(14)
C11 0.0228(18) 0.0196(18) 0.031(2) -0.0045(15) 0.0137(16) 0.0002(15)
C12 0.031(2) 0.0208(18) 0.0244(19) -0.0013(15) 0.0120(16) -0.0008(15)
C13 0.0235(19) 0.0217(19) 0.0239(19) -0.0006(14) 0.0046(16) 0.0035(14)
C14 0.0232(18) 0.0228(18) 0.0229(18) 0.0007(14) 0.0091(15) 0.0000(15)
C15 0.025(2) 0.0194(18) 0.0284(19) -0.0008(15) 0.0109(17) -0.0042(15)
C16 0.025(2) 0.0217(19) 0.034(2) -0.0007(16) 0.0065(17) 0.0003(15)
C17 0.0228(18) 0.0216(18) 0.0282(19) -0.0013(15) 0.0094(16) -0.0001(15)
C18 0.0215(18) 0.0245(19) 0.032(2) 0.0011(16) 0.0095(16) -0.0004(15)
C19 0.0197(18) 0.0246(19) 0.028(2) -0.0045(15) 0.0048(16) -0.0012(14)
C20 0.0259(19) 0.029(2) 0.0260(19) 0.0027(16) 0.0096(16) -0.0006(16)
C21 0.033(2) 0.0221(19) 0.031(2) 0.0027(16) 0.0082(17) 0.0014(16)
C22 0.0254(19) 0.0224(19) 0.036(2) -0.0039(16) 0.0054(17) 0.0003(15)
C23 0.029(2) 0.034(2) 0.028(2) 0.0019(17) 0.0098(17) 0.0015(17)
C24 0.039(2) 0.060(3) 0.038(2) -0.011(2) 0.016(2) 0.008(2)
C25 0.054(3) 0.031(2) 0.073(3) -0.005(2) -0.006(3) -0.009(2)
C26 0.0241(19) 0.034(2) 0.031(2) -0.0002(17) 0.0120(17) 0.0017(17)
C27 0.048(3) 0.029(2) 0.049(3) -0.0021(19) 0.012(2) 0.0073(19)
C28 0.032(2) 0.044(2) 0.036(2) -0.0011(19) 0.0034(19) 0.0061(19)
C29 0.041(3) 0.063(3) 0.040(3) 0.006(2) 0.012(2) 0.011(2)
C30 0.065(4) 0.105(4) 0.053(3) 0.017(3) 0.023(3) 0.005(3)
N1 0.0222(15) 0.0246(16) 0.0295(16) 0.0002(13) 0.0102(13) 0.0018(13)
N2 0.0230(15) 0.0198(15) 0.0267(16) -0.0008(12) 0.0083(13) 0.0013(12)
N3 0.0232(15) 0.0223(15) 0.0238(15) -0.0029(12) 0.0073(13) 0.0031(12)
N4 0.0240(16) 0.0259(16) 0.0308(17) -0.0033(13) 0.0103(14) 0.0008(13)
N5 0.0278(17) 0.0253(17) 0.0380(18) -0.0035(14) 0.0083(15) -0.0009(13)
N6 0.0278(17) 0.0291(16) 0.0313(17) 0.0001(14) 0.0077(14) 0.0038(14)
N7 0.041(2) 0.059(2) 0.0327(19) -0.0053(17) 0.0084(16) 0.0114(18)
O1 0.0324(14) 0.0291(14) 0.0289(14) -0.0050(11) 0.0025(12) 0.0021(11)
O2 0.0322(14) 0.0283(14) 0.0272(14) 0.0003(11) 0.0036(12) 0.0051(11)
O3 0.0264(14) 0.0316(14) 0.0358(15) -0.0042(12) -0.0003(12) 0.0065(11)
O4 0.0421(16) 0.0329(15) 0.0331(16) -0.0120(12) -0.0057(13) 0.0098(12)
O5 0.0399(16) 0.0276(15) 0.0358(15) -0.0057(11) 0.0068(13) -0.0088(12)
O6 0.0276(14) 0.0330(15) 0.0371(15) -0.0024(12) 0.0045(12) 0.0063(11)
O7 0.0333(15) 0.0315(16) 0.0379(16) -0.0006(13) 0.0145(13) -0.0007(13)
O8 0.052(2) 0.066(2) 0.0438(19) -0.0171(17) 0.0105(16) 0.0048(17)
O9 0.058(2) 0.0304(18) 0.0381(19) -0.0039(14) 0.0110(16) 0.0057(15)
O10 0.0348(18) 0.050(2) 0.065(2) 0.0107(17) 0.0036(17) 0.0057(16)
F1 0.0291(12) 0.0430(13) 0.0510(15) -0.0057(11) 0.0193(11) -0.0001(10)
F2 0.0501(14) 0.0361(13) 0.0401(14) 0.0098(10) -0.0008(11) -0.0079(11)
F3 0.0370(13) 0.0463(13) 0.0554(16) -0.0059(12) 0.0275(12) -0.0036(11)
F4 0.0488(14) 0.0278(11) 0.0367(13) -0.0070(9) 0.0137(11) -0.0049(10)
F5 0.0384(13) 0.0344(12) 0.0396(13) 0.0088(10) 0.0022(11) -0.0041(10)
F6 0.0404(13) 0.0265(11) 0.0458(13) -0.0104(10) 0.0040(11) -0.0041(10)
Si1 0.0254(5) 0.0225(5) 0.0281(5) -0.0023(4) 0.0101(4) -0.0003(4)

loop_
_atom_type_symbol
_atom_type_description
_atom_type_scat_dispersion_real
_atom_type_scat_dispersion_imag
_atom_type_scat_source
C C 0.0181 0.0091 'International Tables Vol C Tables 4.2.6.8 and 6.1.1.4'
H H 0.0000 0.0000 'International Tables Vol C Tables 4.2.6.8 and 6.1.1.4'
N N 0.0311 0.0180 'International Tables Vol C Tables 4.2.6.8 and 6.1.1.4'
O O 0.0492 0.0322 'International Tables Vol C Tables 4.2.6.8 and 6.1.1.4'
F F 0.0727 0.0534 'International Tables Vol C Tables 4.2.6.8 and 6.1.1.4'
Si Si 0.2541 0.3302 'International Tables Vol C Tables 4.2.6.8 and 6.1.1.4'
Cd Cd 0.1185 4.6533 'International Tables Vol C Tables 4.2.6.8 and 6.1.1.4'

loop_
_geom_angle_atom_site_label_1
_geom_angle_atom_site_label_2
_geom_angle_atom_site_label_3
_geom_angle
_geom_angle_site_symmetry_3
O6 Cd1 O5 90.03(10) .
O6 Cd1 F6 89.11(9) .
O5 Cd1 F6 171.41(9) .
O6 Cd1 O7 92.23(10) .
O5 Cd1 O7 96.68(10) .
F6 Cd1 O7 91.89(9) .
O6 Cd1 N1 175.52(10) .
O5 Cd1 N1 93.83(10) .
F6 Cd1 N1 87.42(9) .
O7 Cd1 N1 85.06(10) .
O6 Cd1 N4 97.23(10) 3_655
O5 Cd1 N4 81.59(10) 3_655
F6 Cd1 N4 90.04(9) 3_655
O7 Cd1 N4 170.38(10) 3_655
N1 Cd1 N4 85.61(10) 3_655
N1 C1 C2 122.1(3) .
N1 C1 H1A 119.0 .
C2 C1 H1A 119.0 .
C1 C2 C3 119.3(3) .
C1 C2 H2A 120.4 .
C3 C2 H2A 120.4 .
C4 C3 C2 118.1(3) .
C4 C3 H3A 121.0 .
C2 C3 H3A 121.0 .
C5 C4 C3 119.7(3) .
C5 C4 N2 117.9(3) .
C3 C4 N2 122.4(3) .
N1 C5 C4 122.1(3) .
N1 C5 H5A 119.0 .
C4 C5 H5A 119.0 .
O1 C6 N2 124.5(3) .
O1 C6 C7 127.3(3) .
N2 C6 C7 108.2(3) .
C6 C7 C8 105.7(3) .
C6 C7 C10 110.7(3) .
C8 C7 C10 109.9(3) .
C6 C7 H7A 110.2 .
C8 C7 H7A 110.2 .
C10 C7 H7A 110.2 .
C9 C8 C7 104.7(3) .
C9 C8 C13 111.6(3) .
C7 C8 C13 109.9(3) .
C9 C8 H8A 110.2 .
C7 C8 H8A 110.2 .
C13 C8 H8A 110.2 .
O2 C9 N2 124.3(3) .
O2 C9 C8 127.0(3) .
N2 C9 C8 108.6(3) .
C11 C10 C14 108.5(3) .
C11 C10 C7 108.0(3) .
C14 C10 C7 105.6(3) .
C11 C10 H10A 111.5 .
C14 C10 H10A 111.5 .
C7 C10 H10A 111.5 .
C12 C11 C10 114.5(3) .
C12 C11 H11A 122.8 .
C10 C11 H11A 122.8 .
C11 C12 C13 115.3(3) .
C11 C12 H12 122.3 .
C13 C12 H12 122.3 .
C12 C13 C8 107.5(3) .
C12 C13 C17 108.6(3) .
C8 C13 C17 105.1(3) .
C12 C13 H13A 111.8 .
C8 C13 H13A 111.8 .
C17 C13 H13A 111.8 .
C15 C14 C17 105.3(3) .
C15 C14 C10 112.4(3) .
C17 C14 C10 109.7(3) .
C15 C14 H14A 109.8 .
C17 C14 H14A 109.8 .
C10 C14 H14A 109.8 .
O3 C15 N3 123.6(3) .
O3 C15 C14 128.6(3) .
N3 C15 C14 107.8(3) .
O4 C16 N3 124.1(3) .
O4 C16 C17 127.8(3) .
N3 C16 C17 108.1(3) .
C16 C17 C14 105.6(3) .
C16 C17 C13 112.3(3) .
C14 C17 C13 110.0(3) .
C16 C17 H17A 109.6 .
C14 C17 H17A 109.6 .
C13 C17 H17A 109.6 .
N4 C18 C19 122.6(3) .
N4 C18 H18A 118.7 .
C19 C18 H18A 118.7 .
C18 C19 C20 119.5(3) .
C18 C19 N3 119.8(3) .
C20 C19 N3 120.6(3) .
C21 C20 C19 117.9(3) .
C21 C20 H20A 121.1 .
C19 C20 H20A 121.0 .
C20 C21 C22 119.6(3) .
C20 C21 H21A 120.2 .
C22 C21 H21A 120.2 .
N4 C22 C21 122.6(3) .
N4 C22 H22A 118.7 .
C21 C22 H22A 118.7 .
O5 C23 N5 123.1(4) .
O5 C23 H23A 118.5 .
N5 C23 H23A 118.5 .
N5 C24 H24A 109.5 .
N5 C24 H24B 109.5 .
H24A C24 H24B 109.5 .
N5 C24 H24C 109.5 .
H24A C24 H24C 109.5 .
H24B C24 H24C 109.5 .
N5 C25 H25A 109.5 .
N5 C25 H25B 109.5 .
H25A C25 H25B 109.5 .
N5 C25 H25C 109.5 .
H25A C25 H25C 109.5 .
H25B C25 H25C 109.5 .
O6 C26 N6 124.3(4) .
O6 C26 H26A 117.8 .
N6 C26 H26A 117.8 .
N6 C27 H27A 109.5 .
N6 C27 H27B 109.5 .
H27A C27 H27B 109.5 .
N6 C27 H27C 109.5 .
H27A C27 H27C 109.5 .
H27B C27 H27C 109.5 .
N6 C28 H28A 109.5 .
N6 C28 H28B 109.5 .
H28A C28 H28B 109.5 .
N6 C28 H28C 109.5 .
H28A C28 H28C 109.5 .
H28B C28 H28C 109.5 .
O8 C29 N7 126.5(5) .
O8 C29 H29A 116.8 .
N7 C29 H29A 116.8 .
N7 C30 H30A 109.5 .
N7 C30 H30B 109.5 .
H30A C30 H30B 109.5 .
N7 C30 H30C 109.5 .
H30A C30 H30C 109.5 .
H30B C30 H30C 109.5 .
N7 C31 H31A 109.5 .
N7 C31 H31B 109.5 .
H31A C31 H31B 109.5 .
N7 C31 H31C 109.5 .
H31A C31 H31C 109.5 .
H31B C31 H31C 109.5 .
C5 N1 C1 118.7(3) .
C5 N1 Cd1 117.8(2) .
C1 N1 Cd1 123.3(2) .
C6 N2 C9 112.6(3) .
C6 N2 C4 123.9(3) .
C9 N2 C4 123.4(3) .
C16 N3 C15 113.0(3) .
C16 N3 C19 123.8(3) .
C15 N3 C19 123.2(3) .
C22 N4 C18 117.7(3) .
C22 N4 Cd1 125.3(2) 3_655
C18 N4 Cd1 116.4(2) 3_655
C23 N5 C24 121.4(3) .
C23 N5 C25 120.3(4) .
C24 N5 C25 117.7(3) .
C26 N6 C28 122.3(3) .
C26 N6 C27 120.7(3) .
C28 N6 C27 116.8(3) .
C29 N7 C31 122.6(4) .
C29 N7 C30 119.4(4) .
C31 N7 C30 117.9(4) .
C23 O5 Cd1 139.5(2) .
C26 O6 Cd1 122.7(2) .
Cd1 O7 H7C 109.5 .
Cd1 O7 H7B 115(4) .
H7C O7 H7B 116.9 .
H9B O9 H9A 108(5) .
H10B O10 H10C 106(6) .
Si1 F6 Cd1 168.99(13) .
F3 Si1 F1 178.70(13) .
F3 Si1 F2 90.30(13) .
F1 Si1 F2 89.78(13) .
F3 Si1 F5 90.47(13) .
F1 Si1 F5 89.43(12) .
F2 Si1 F5 178.90(14) .
F3 Si1 F4 90.98(12) .
F1 Si1 F4 90.32(12) .
F2 Si1 F4 90.70(12) .
F5 Si1 F4 90.07(12) .
F3 Si1 F6 89.24(12) .
F1 Si1 F6 89.46(12) .
F2 Si1 F6 89.32(11) .
F5 Si1 F6 89.91(12) .
F4 Si1 F6 179.78(14) .

loop_
_geom_bond_atom_site_label_1
_geom_bond_atom_site_label_2
_geom_bond_distance
_geom_bond_site_symmetry_2
Cd1 O6 2.240(2) .
Cd1 O5 2.267(2) .
Cd1 F6 2.279(2) .
Cd1 O7 2.285(3) .
Cd1 N1 2.315(3) .
Cd1 N4 2.371(3) 3_655
C1 N1 1.338(5) .
C1 C2 1.380(5) .
C1 H1A 0.9500 .
C2 C3 1.389(5) .
C2 H2A 0.9500 .
C3 C4 1.377(5) .
C3 H3A 0.9500 .
C4 C5 1.376(5) .
C4 N2 1.432(4) .
C5 N1 1.337(4) .
C5 H5A 0.9500 .
C6 O1 1.207(4) .
C6 N2 1.399(4) .
C6 C7 1.510(5) .
C7 C8 1.538(5) .
C7 C10 1.554(4) .
C7 H7A 1.0000 .
C8 C9 1.510(5) .
C8 C13 1.553(5) .
C8 H8A 1.0000 .
C9 O2 1.205(4) .
C9 N2 1.401(4) .
C10 C11 1.505(5) .
C10 C14 1.547(5) .
C10 H10A 1.0000 .
C11 C12 1.328(5) .
C11 H11A 0.9500 .
C12 C13 1.506(5) .
C12 H12 0.9500 .
C13 C17 1.555(4) .
C13 H13A 1.0000 .
C14 C15 1.507(5) .
C14 C17 1.540(5) .
C14 H14A 1.0000 .
C15 O3 1.198(4) .
C15 N3 1.414(4) .
C16 O4 1.200(4) .
C16 N3 1.398(5) .
C16 C17 1.507(5) .
C17 H17A 1.0000 .
C18 N4 1.348(4) .
C18 C19 1.379(5) .
C18 H18A 0.9500 .
C19 C20 1.389(5) .
C19 N3 1.426(4) .
C20 C21 1.381(5) .
C20 H20A 0.9500 .
C21 C22 1.384(5) .
C21 H21A 0.9500 .
C22 N4 1.342(4) .
C22 H22A 0.9500 .
C23 O5 1.243(4) .
C23 N5 1.316(5) .
C23 H23A 0.9500 .
C24 N5 1.439(5) .
C24 H24A 0.9800 .
C24 H24B 0.9800 .
C24 H24C 0.9800 .
C25 N5 1.459(5) .
C25 H25A 0.9800 .
C25 H25B 0.9800 .
C25 H25C 0.9800 .
C26 O6 1.251(4) .
C26 N6 1.305(5) .
C26 H26A 0.9500 .
C27 N6 1.463(5) .
C27 H27A 0.9800 .
C27 H27B 0.9800 .
C27 H27C 0.9800 .
C28 N6 1.455(5) .
C28 H28A 0.9800 .
C28 H28B 0.9800 .
C28 H28C 0.9800 .
C29 O8 1.213(5) .
C29 N7 1.326(6) .
C29 H29A 0.9500 .
C30 N7 1.447(6) .
C30 H30A 0.9800 .
C30 H30B 0.9800 .
C30 H30C 0.9800 .
C31 N7 1.443(6) .
C31 H31A 0.9800 .
C31 H31B 0.9800 .
C31 H31C 0.9800 .
N4 Cd1 2.371(3) 3_655
O7 H7C 0.8400 .
O7 H7B 0.79(5) .
O9 H9B 0.74(4) .
O9 H9A 0.86(6) .
O10 H10B 0.93(7) .
O10 H10C 0.77(7) .
F1 Si1 1.675(2) .
F2 Si1 1.676(2) .
F3 Si1 1.667(2) .
F4 Si1 1.692(2) .
F5 Si1 1.676(2) .
F6 Si1 1.709(2) .

loop_
_geom_torsion_atom_site_label_1
_geom_torsion_atom_site_label_2
_geom_torsion_atom_site_label_3
_geom_torsion_atom_site_label_4
_geom_torsion
_geom_torsion_site_symmetry_1
_geom_torsion_site_symmetry_4
N1 C1 C2 C3 1.7(6) . .
C1 C2 C3 C4 -2.3(6) . .
C2 C3 C4 C5 0.3(5) . .
C2 C3 C4 N2 -177.9(3) . .
C3 C4 C5 N1 2.4(5) . .
N2 C4 C5 N1 -179.2(3) . .
O1 C6 C7 C8 -177.8(3) . .
N2 C6 C7 C8 1.0(3) . .
O1 C6 C7 C10 -58.9(5) . .
N2 C6 C7 C10 119.9(3) . .
C6 C7 C8 C9 2.0(3) . .
C10 C7 C8 C9 -117.5(3) . .
C6 C7 C8 C13 121.9(3) . .
C10 C7 C8 C13 2.5(4) . .
C7 C8 C9 O2 174.1(3) . .
C13 C8 C9 O2 55.3(5) . .
C7 C8 C9 N2 -4.3(3) . .
C13 C8 C9 N2 -123.0(3) . .
C6 C7 C10 C11 -63.6(4) . .
C8 C7 C10 C11 52.8(4) . .
C6 C7 C10 C14 -179.5(3) . .
C8 C7 C10 C14 -63.2(3) . .
C14 C10 C11 C12 55.8(4) . .
C7 C10 C11 C12 -58.3(4) . .
C10 C11 C12 C13 2.1(4) . .
C11 C12 C13 C8 56.0(4) . .
C11 C12 C13 C17 -57.3(4) . .
C9 C8 C13 C12 60.2(4) . .
C7 C8 C13 C12 -55.5(3) . .
C9 C8 C13 C17 175.7(3) . .
C7 C8 C13 C17 60.1(3) . .
C11 C10 C14 C15 60.9(4) . .
C7 C10 C14 C15 176.5(3) . .
C11 C10 C14 C17 -55.9(3) . .
C7 C10 C14 C17 59.7(3) . .
C17 C14 C15 O3 174.5(3) . .
C10 C14 C15 O3 55.0(5) . .
C17 C14 C15 N3 -4.6(3) . .
C10 C14 C15 N3 -124.0(3) . .
O4 C16 C17 C14 179.0(4) . .
N3 C16 C17 C14 -0.9(4) . .
O4 C16 C17 C13 -61.1(5) . .
N3 C16 C17 C13 119.0(3) . .
C15 C14 C17 C16 3.3(3) . .
C10 C14 C17 C16 124.5(3) . .
C15 C14 C17 C13 -118.1(3) . .
C10 C14 C17 C13 3.2(4) . .
C12 C13 C17 C16 -66.1(4) . .
C8 C13 C17 C16 179.1(3) . .
C12 C13 C17 C14 51.2(4) . .
C8 C13 C17 C14 -63.6(3) . .
N4 C18 C19 C20 1.1(5) . .
N4 C18 C19 N3 -178.0(3) . .
C18 C19 C20 C21 -0.8(5) . .
N3 C19 C20 C21 178.3(3) . .
C19 C20 C21 C22 -0.9(5) . .
C20 C21 C22 N4 2.4(6) . .
C4 C5 N1 C1 -3.1(5) . .
C4 C5 N1 Cd1 172.8(3) . .
C2 C1 N1 C5 1.0(5) . .
C2 C1 N1 Cd1 -174.6(3) . .
O6 Cd1 N1 C5 119.5(12) . .
O5 Cd1 N1 C5 -29.7(3) . .
F6 Cd1 N1 C5 158.8(3) . .
O7 Cd1 N1 C5 66.6(3) . .
N4 Cd1 N1 C5 -111.0(3) 3_655 .
O6 Cd1 N1 C1 -64.8(13) . .
O5 Cd1 N1 C1 146.0(3) . .
F6 Cd1 N1 C1 -25.5(3) . .
O7 Cd1 N1 C1 -117.6(3) . .
N4 Cd1 N1 C1 64.7(3) 3_655 .
O1 C6 N2 C9 174.9(3) . .
C7 C6 N2 C9 -3.9(4) . .
O1 C6 N2 C4 -6.4(5) . .
C7 C6 N2 C4 174.8(3) . .
O2 C9 N2 C6 -173.2(3) . .
C8 C9 N2 C6 5.2(4) . .
O2 C9 N2 C4 8.2(5) . .
C8 C9 N2 C4 -173.4(3) . .
C5 C4 N2 C6 -136.4(3) . .
C3 C4 N2 C6 41.9(5) . .
C5 C4 N2 C9 42.2(5) . .
C3 C4 N2 C9 -139.6(4) . .
O4 C16 N3 C15 177.9(3) . .
C17 C16 N3 C15 -2.1(4) . .
O4 C16 N3 C19 -4.5(6) . .
C17 C16 N3 C19 175.5(3) . .
O3 C15 N3 C16 -174.8(3) . .
C14 C15 N3 C16 4.3(4) . .
O3 C15 N3 C19 7.6(5) . .
C14 C15 N3 C19 -173.3(3) . .
C18 C19 N3 C16 64.1(5) . .
C20 C19 N3 C16 -115.0(4) . .
C18 C19 N3 C15 -118.5(4) . .
C20 C19 N3 C15 62.4(5) . .
C21 C22 N4 C18 -2.1(5) . .
C21 C22 N4 Cd1 168.3(3) . 3_655
C19 C18 N4 C22 0.3(5) . .
C19 C18 N4 Cd1 -170.9(3) . 3_655
O5 C23 N5 C24 5.3(6) . .
O5 C23 N5 C25 176.0(4) . .
O6 C26 N6 C28 1.8(6) . .
O6 C26 N6 C27 177.7(3) . .
O8 C29 N7 C31 179.4(5) . .
O8 C29 N7 C30 3.4(7) . .
N5 C23 O5 Cd1 -157.1(3) . .
O6 Cd1 O5 C23 -105.2(4) . .
F6 Cd1 O5 C23 170.6(5) . .
O7 Cd1 O5 C23 -12.9(4) . .
N1 Cd1 O5 C23 72.5(4) . .
N4 Cd1 O5 C23 157.5(4) 3_655 .
N6 C26 O6 Cd1 173.8(3) . .
O5 Cd1 O6 C26 -163.3(3) . .
F6 Cd1 O6 C26 8.1(3) . .
O7 Cd1 O6 C26 100.0(3) . .
N1 Cd1 O6 C26 47.4(13) . .
N4 Cd1 O6 C26 -81.8(3) 3_655 .
O6 Cd1 F6 Si1 2.9(7) . .
O5 Cd1 F6 Si1 87.2(10) . .
O7 Cd1 F6 Si1 -89.3(7) . .
N1 Cd1 F6 Si1 -174.2(7) . .
N4 Cd1 F6 Si1 100.1(7) 3_655 .
Cd1 F6 Si1 F3 42.0(7) . .
Cd1 F6 Si1 F1 -137.9(7) . .
Cd1 F6 Si1 F2 132.3(7) . .
Cd1 F6 Si1 F5 -48.5(7) . .
Cd1 F6 Si1 F4 -132(70) . .
